data_7218972
loop_
_publ_author_name
'Saha, Subhankar'
'Rajput, Lalit'
'Joseph, Sumy'
'Mishra, Manish Kumar'
'Ganguly, Somnath'
'Desiraju, Gautam R.'

_publ_section_title
;
 IR spectroscopy as a probe for C--H&#x22EF;X hydrogen bonded
 supramolecular synthons
;
_journal_issue 6
_journal_name_full CrystEngComm
_journal_page_first 1273
_journal_paper_doi 10.1039/C4CE02034K
_journal_volume 17
_journal_year 2015
_chemical_formula_sum 'C18 H18 N2 O6'
_chemical_formula_weight 358.34
_chemical_name_systematic
;
 ?
;
_space_group_IT_number 2
_symmetry_cell_setting triclinic
_symmetry_space_group_name_Hall '-P 1'
_symmetry_space_group_name_H-M 'P -1'
_atom_sites_solution_hydrogens geom
_atom_sites_solution_primary direct
_atom_sites_solution_secondary difmap
_audit_creation_method SHELXL-97
_audit_update_record
;
2014-10-07 deposited with the CCDC.
2014-11-26 downloaded from the CCDC.
;
_cell_angle_alpha 86.17(5)
_cell_angle_beta 69.02(4)
_cell_angle_gamma 73.38(4)
_cell_formula_units_Z 2
_cell_length_a 8.781(8)
_cell_length_b 9.080(10)
_cell_length_c 11.641(12)
_cell_measurement_reflns_used 2232
_cell_measurement_temperature 150(2)
_cell_measurement_theta_max 33.5
_cell_measurement_theta_min 2.9
_cell_volume 829.8(15)
_computing_cell_refinement
;
CrystalClear-SM Expert 2.0 rc14 (Rigaku, 2009)
;
_computing_data_collection
;
CrystalClear-SM Expert 2.0 rc14 (Rigaku, 2009)
;
_computing_data_reduction
;
CrystalClear-SM Expert 2.0 rc14 (Rigaku, 2009)
;
_computing_structure_refinement 'SHELXL-97 (Sheldrick, 2008)'
_computing_structure_solution 'SHELXL-97 (Sheldrick, 2008)'
_diffrn_ambient_temperature 150(2)
_diffrn_detector_area_resol_mean 13.6612
_diffrn_measured_fraction_theta_full 0.996
_diffrn_measured_fraction_theta_max 0.996
_diffrn_measurement_device
;
XtaLABmini: Fixed Chi 2 circle
;
_diffrn_measurement_device_type
;
Rigaku Mercury375R (2x2 bin mode)
;
_diffrn_measurement_method 'profile data from \w-scans'
_diffrn_radiation_monochromator graphite
_diffrn_radiation_source 'fine-focus sealed tube'
_diffrn_radiation_type MoK\a
_diffrn_radiation_wavelength 0.71073
_diffrn_reflns_av_R_equivalents 0.0519
_diffrn_reflns_av_sigmaI/netI 0.0486
_diffrn_reflns_limit_h_max 10
_diffrn_reflns_limit_h_min -10
_diffrn_reflns_limit_k_max 11
_diffrn_reflns_limit_k_min -11
_diffrn_reflns_limit_l_max 14
_diffrn_reflns_limit_l_min -14
_diffrn_reflns_number 7795
_diffrn_reflns_theta_full 26.00
_diffrn_reflns_theta_max 26.00
_diffrn_reflns_theta_min 1.88
_exptl_absorpt_coefficient_mu 0.109
_exptl_absorpt_correction_T_max 0.9785
_exptl_absorpt_correction_T_min 0.9764
_exptl_absorpt_correction_type multi-scan
_exptl_absorpt_process_details 'Jacobson, R. (1998) Private communication'
_exptl_crystal_colour Red
_exptl_crystal_density_diffrn 1.434
_exptl_crystal_density_method 'not measured'
_exptl_crystal_description Block
_exptl_crystal_F_000 376
_exptl_crystal_size_max 0.22
_exptl_crystal_size_mid 0.20
_exptl_crystal_size_min 0.20
_refine_diff_density_max 0.342
_refine_diff_density_min -0.260
_refine_diff_density_rms 0.074
_refine_ls_extinction_method none
_refine_ls_goodness_of_fit_ref 1.085
_refine_ls_hydrogen_treatment mixed
_refine_ls_matrix_type full
_refine_ls_number_parameters 237
_refine_ls_number_reflns 3257
_refine_ls_number_restraints 0
_refine_ls_restrained_S_all 1.085
_refine_ls_R_factor_all 0.0825
_refine_ls_R_factor_gt 0.0608
_refine_ls_shift/su_max 0.000
_refine_ls_shift/su_mean 0.000
_refine_ls_structure_factor_coef Fsqd
_refine_ls_weighting_details 'calc w=1/[\s^2^(Fo^2^)+(0.1124P)^2^+0.0945P] where P=(Fo^2^+2Fc^2^)/3'
_refine_ls_weighting_scheme calc
_refine_ls_wR_factor_gt 0.1693
_refine_ls_wR_factor_ref 0.2010
_reflns_number_gt 2421
_reflns_number_total 3257
_reflns_threshold_expression >2\s(I)
_cod_data_source_file c4ce02034k2.cif
_cod_data_source_block 12
_cod_depositor_comments
;
The following automatic conversions were performed:

'_symmetry_cell_setting' value 'Triclinic' changed to 'triclinic'
according to
/usr/data/users/saulius/crontab/automatic-downloads/rss-feeds/RSC/lib/dictionaries/cif_core.dic
dictionary named 'cif_core.dic' version 2.4.2 from 2011-04-26.

Automatic conversion script
Id: cif_fix_values 2935 2014-11-11 08:27:57Z andrius 

 Adding full bibliography for 7218966--7218974.cif.
;
_cod_original_sg_symbol_H-M P-1
_cod_database_code 7218972

loop_
_symmetry_equiv_pos_as_xyz
'x, y, z'
'-x, -y, -z'

loop_
_atom_site_label
_atom_site_type_symbol
_atom_site_fract_x
_atom_site_fract_y
_atom_site_fract_z
_atom_site_U_iso_or_equiv
_atom_site_adp_type
_atom_site_occupancy
_atom_site_symmetry_multiplicity
_atom_site_calc_flag
_atom_site_refinement_flags
C19 C 0.8293(3) 0.0983(2) 0.14329(19) 0.0311(5) Uani 1 1 d .
H17 H 0.8533 0.0551 0.0645 0.037 Uiso 1 1 calc R
C20 C 0.8504(3) 0.2911(2) 0.26614(19) 0.0300(5) Uani 1 1 d .
C21 C 0.9964(3) 0.4836(3) 0.1668(2) 0.0412(6) Uani 1 1 d .
H18 H 0.9206 0.5271 0.1210 0.062 Uiso 1 1 calc R
H19 H 1.0967 0.4061 0.1145 0.062 Uiso 1 1 calc R
H20 H 1.0319 0.5656 0.1915 0.062 Uiso 1 1 calc R
C22 C 0.3290(3) 0.2198(2) 0.26656(19) 0.0304(5) Uani 1 1 d .
C23 C 0.2922(3) 0.0329(3) 0.1478(2) 0.0359(5) Uani 1 1 d .
H21 H 0.3055 -0.0083 0.0708 0.043 Uiso 1 1 calc R
C24 C 0.4622(3) 0.4311(3) 0.1842(2) 0.0359(5) Uani 1 1 d .
H22 H 0.4800 0.4015 0.1026 0.043 Uiso 1 1 calc R
C25 C 0.6842(3) -0.1006(2) 0.23730(18) 0.0294(5) Uani 1 1 d .
C26 C 0.7020(3) 0.1015(2) 0.36223(19) 0.0327(5) Uani 1 1 d .
H23 H 0.6387 0.0605 0.4348 0.039 Uiso 1 1 calc R
C27 C 0.3501(3) 0.1585(2) 0.15334(19) 0.0341(5) Uani 1 1 d .
H24 H 0.4046 0.2030 0.0794 0.041 Uiso 1 1 calc R
C28 C 0.3878(3) 0.3533(2) 0.2756(2) 0.0328(5) Uani 1 1 d .
H25 H 0.3700 0.3868 0.3562 0.039 Uiso 1 1 calc R
C29 C 0.8837(3) 0.2236(2) 0.15088(19) 0.0329(5) Uani 1 1 d .
H26 H 0.9446 0.2652 0.0776 0.039 Uiso 1 1 calc R
C30 C 0.1937(3) 0.0265(3) 0.3692(2) 0.0373(5) Uani 1 1 d .
H27 H 0.1405 -0.0195 0.4427 0.045 Uiso 1 1 calc R
C31 C 0.2152(3) -0.0304(2) 0.2558(2) 0.0313(5) Uani 1 1 d .
C32 C 0.8652(4) 0.4849(3) 0.3942(2) 0.0485(6) Uani 1 1 d .
H28 H 0.9010 0.4075 0.4492 0.073 Uiso 1 1 calc R
H29 H 0.7421 0.5316 0.4298 0.073 Uiso 1 1 calc R
H30 H 0.9238 0.5647 0.3841 0.073 Uiso 1 1 calc R
C33 C 0.7396(3) 0.0329(2) 0.24829(18) 0.0286(5) Uani 1 1 d .
C34 C 0.2513(3) 0.1520(3) 0.37351(19) 0.0360(5) Uani 1 1 d .
H31 H 0.2374 0.1924 0.4510 0.043 Uiso 1 1 calc R
C35 C 0.7546(3) 0.2277(2) 0.37213(19) 0.0332(5) Uani 1 1 d .
H32 H 0.7262 0.2728 0.4511 0.040 Uiso 1 1 calc R
C36 C 0.5189(3) 0.5615(2) 0.2026(2) 0.0343(5) Uani 1 1 d .
N1 N 0.1516(2) -0.1611(2) 0.25044(19) 0.0392(5) Uani 1 1 d .
N3 N 0.9077(3) 0.4125(2) 0.27550(17) 0.0380(5) Uani 1 1 d .
O1 O 0.6077(2) -0.16100(18) 0.33592(14) 0.0421(4) Uani 1 1 d .
H8 H 0.5839 -0.2360 0.3194 0.063 Uiso 1 1 d R
O2 O 0.7128(2) -0.15364(18) 0.13120(14) 0.0418(4) Uani 1 1 d .
O3 O 0.4879(2) 0.61112(18) 0.30916(13) 0.0408(4) Uani 1 1 d .
O4 O 0.6019(2) 0.61903(19) 0.10474(14) 0.0471(5) Uani 1 1 d .
H9 H 0.6317 0.6889 0.1224 0.071 Uiso 1 1 d R
O5 O 0.0709(2) -0.2097(2) 0.34791(17) 0.0547(5) Uani 1 1 d .
O6 O 0.1821(3) -0.2177(2) 0.14955(17) 0.0583(6) Uani 1 1 d .

loop_
_atom_site_aniso_label
_atom_site_aniso_U_11
_atom_site_aniso_U_22
_atom_site_aniso_U_33
_atom_site_aniso_U_23
_atom_site_aniso_U_13
_atom_site_aniso_U_12
C19 0.0302(11) 0.0345(11) 0.0297(10) -0.0021(8) -0.0095(9) -0.0114(8)
C20 0.0306(10) 0.0279(11) 0.0358(11) 0.0024(8) -0.0149(9) -0.0109(8)
C21 0.0448(13) 0.0368(13) 0.0475(13) 0.0099(10) -0.0154(11) -0.0230(10)
C22 0.0278(10) 0.0287(11) 0.0361(11) 0.0040(8) -0.0126(9) -0.0091(8)
C23 0.0407(12) 0.0339(12) 0.0371(12) 0.0015(9) -0.0160(10) -0.0136(9)
C24 0.0452(12) 0.0337(12) 0.0354(11) 0.0028(9) -0.0164(10) -0.0186(10)
C25 0.0301(10) 0.0266(11) 0.0322(11) 0.0026(8) -0.0106(9) -0.0097(8)
C26 0.0375(11) 0.0367(12) 0.0293(10) 0.0075(9) -0.0136(9) -0.0175(9)
C27 0.0392(12) 0.0327(11) 0.0330(11) 0.0068(9) -0.0122(10) -0.0159(9)
C28 0.0347(11) 0.0292(11) 0.0371(11) 0.0008(9) -0.0138(10) -0.0113(9)
C29 0.0328(11) 0.0367(12) 0.0306(11) 0.0035(9) -0.0091(9) -0.0150(9)
C30 0.0398(12) 0.0419(13) 0.0326(11) 0.0093(9) -0.0107(10) -0.0195(10)
C31 0.0282(10) 0.0277(11) 0.0426(12) 0.0051(9) -0.0161(9) -0.0109(8)
C32 0.0708(17) 0.0412(13) 0.0464(14) -0.0006(11) -0.0272(13) -0.0265(12)
C33 0.0293(10) 0.0279(11) 0.0315(11) 0.0027(8) -0.0132(9) -0.0095(8)
C34 0.0421(12) 0.0400(12) 0.0305(11) 0.0041(9) -0.0131(10) -0.0190(10)
C35 0.0419(12) 0.0332(11) 0.0277(10) 0.0008(8) -0.0140(9) -0.0134(9)
C36 0.0342(11) 0.0312(11) 0.0407(12) 0.0017(9) -0.0158(10) -0.0110(9)
N1 0.0406(10) 0.0333(10) 0.0513(12) 0.0054(9) -0.0200(9) -0.0178(8)
N3 0.0465(11) 0.0366(10) 0.0381(10) 0.0016(8) -0.0150(9) -0.0227(8)
O1 0.0532(10) 0.0353(9) 0.0428(9) 0.0053(7) -0.0141(8) -0.0248(7)
O2 0.0536(10) 0.0374(9) 0.0397(9) -0.0023(7) -0.0170(8) -0.0192(7)
O3 0.0508(10) 0.0399(9) 0.0338(9) -0.0016(7) -0.0084(7) -0.0236(7)
O4 0.0697(12) 0.0466(10) 0.0389(9) 0.0074(7) -0.0191(9) -0.0388(9)
O5 0.0638(12) 0.0523(12) 0.0577(11) 0.0156(9) -0.0189(10) -0.0376(10)
O6 0.0837(14) 0.0502(11) 0.0566(12) 0.0029(9) -0.0269(11) -0.0398(10)

loop_
_atom_type_symbol
_atom_type_description
_atom_type_scat_dispersion_real
_atom_type_scat_dispersion_imag
_atom_type_scat_source
C C 0.0033 0.0016 'International Tables Vol C Tables 4.2.6.8 and 6.1.1.4'
H H 0.0000 0.0000 'International Tables Vol C Tables 4.2.6.8 and 6.1.1.4'
N N 0.0061 0.0033 'International Tables Vol C Tables 4.2.6.8 and 6.1.1.4'
O O 0.0106 0.0060 'International Tables Vol C Tables 4.2.6.8 and 6.1.1.4'

loop_
_geom_angle_atom_site_label_1
_geom_angle_atom_site_label_2
_geom_angle_atom_site_label_3
_geom_angle
C29 C19 C33 121.8(2)
C29 C19 H17 119.1
C33 C19 H17 119.1
N3 C20 C29 121.56(19)
N3 C20 C35 121.1(2)
C29 C20 C35 117.3(2)
N3 C21 H18 109.5
N3 C21 H19 109.5
H18 C21 H19 109.5
N3 C21 H20 109.5
H18 C21 H20 109.5
H19 C21 H20 109.5
C34 C22 C27 118.9(2)
C34 C22 C28 119.2(2)
C27 C22 C28 121.9(2)
C31 C23 C27 118.7(2)
C31 C23 H21 120.6
C27 C23 H21 120.6
C28 C24 C36 122.8(2)
C28 C24 H22 118.6
C36 C24 H22 118.6
O2 C25 O1 121.95(19)
O2 C25 C33 119.40(19)
O1 C25 C33 118.65(19)
C35 C26 C33 121.5(2)
C35 C26 H23 119.3
C33 C26 H23 119.3
C23 C27 C22 120.6(2)
C23 C27 H24 119.7
C22 C27 H24 119.7
C24 C28 C22 126.9(2)
C24 C28 H25 116.6
C22 C28 H25 116.6
C19 C29 C20 120.8(2)
C19 C29 H26 119.6
C20 C29 H26 119.6
C31 C30 C34 118.5(2)
C31 C30 H27 120.7
C34 C30 H27 120.7
C23 C31 C30 122.2(2)
C23 C31 N1 118.8(2)
C30 C31 N1 118.9(2)
N3 C32 H28 109.5
N3 C32 H29 109.5
H28 C32 H29 109.5
N3 C32 H30 109.5
H28 C32 H30 109.5
H29 C32 H30 109.5
C26 C33 C19 117.8(2)
C26 C33 C25 121.71(19)
C19 C33 C25 120.49(19)
C30 C34 C22 121.1(2)
C30 C34 H31 119.5
C22 C34 H31 119.5
C26 C35 C20 120.8(2)
C26 C35 H32 119.6
C20 C35 H32 119.6
O3 C36 O4 123.1(2)
O3 C36 C24 120.7(2)
O4 C36 C24 116.1(2)
O6 N1 O5 123.1(2)
O6 N1 C31 118.40(19)
O5 N1 C31 118.5(2)
C20 N3 C32 120.72(19)
C20 N3 C21 121.1(2)
C32 N3 C21 117.8(2)
C25 O1 H8 110.7
C36 O4 H9 110.4

loop_
_geom_bond_atom_site_label_1
_geom_bond_atom_site_label_2
_geom_bond_distance
C19 C29 1.373(3)
C19 C33 1.396(3)
C19 H17 0.9500
C20 N3 1.361(3)
C20 C29 1.410(3)
C20 C35 1.414(3)
C21 N3 1.448(3)
C21 H18 0.9800
C21 H19 0.9800
C21 H20 0.9800
C22 C34 1.387(3)
C22 C27 1.395(3)
C22 C28 1.470(3)
C23 C31 1.374(3)
C23 C27 1.388(3)
C23 H21 0.9500
C24 C28 1.313(3)
C24 C36 1.464(3)
C24 H22 0.9500
C25 O2 1.268(3)
C25 O1 1.282(3)
C25 C33 1.457(3)
C26 C35 1.378(3)
C26 C33 1.392(3)
C26 H23 0.9500
C27 H24 0.9500
C28 H25 0.9500
C29 H26 0.9500
C30 C31 1.379(3)
C30 C34 1.383(3)
C30 H27 0.9500
C31 N1 1.461(3)
C32 N3 1.447(3)
C32 H28 0.9800
C32 H29 0.9800
C32 H30 0.9800
C34 H31 0.9500
C35 H32 0.9500
C36 O3 1.256(3)
C36 O4 1.283(3)
N1 O6 1.222(3)
N1 O5 1.233(3)
O1 H8 0.8197
O4 H9 0.8155

loop_
_geom_torsion_atom_site_label_1
_geom_torsion_atom_site_label_2
_geom_torsion_atom_site_label_3
_geom_torsion_atom_site_label_4
_geom_torsion
C31 C23 C27 C22 -0.6(3)
C34 C22 C27 C23 0.9(3)
C28 C22 C27 C23 -179.55(19)
C36 C24 C28 C22 -178.95(19)
C34 C22 C28 C24 -179.5(2)
C27 C22 C28 C24 0.9(4)
C33 C19 C29 C20 -0.1(3)
N3 C20 C29 C19 178.0(2)
C35 C20 C29 C19 -2.0(3)
C27 C23 C31 C30 0.0(3)
C27 C23 C31 N1 179.05(18)
C34 C30 C31 C23 0.3(3)
C34 C30 C31 N1 -178.76(19)
C35 C26 C33 C19 -1.5(3)
C35 C26 C33 C25 -179.97(19)
C29 C19 C33 C26 1.8(3)
C29 C19 C33 C25 -179.68(19)
O2 C25 C33 C26 175.88(19)
O1 C25 C33 C26 -4.2(3)
O2 C25 C33 C19 -2.5(3)
O1 C25 C33 C19 177.39(18)
C31 C30 C34 C22 0.0(3)
C27 C22 C34 C30 -0.6(3)
C28 C22 C34 C30 179.83(19)
C33 C26 C35 C20 -0.6(3)
N3 C20 C35 C26 -177.7(2)
C29 C20 C35 C26 2.3(3)
C28 C24 C36 O3 -4.8(4)
C28 C24 C36 O4 174.6(2)
C23 C31 N1 O6 6.2(3)
C30 C31 N1 O6 -174.8(2)
C23 C31 N1 O5 -174.4(2)
C30 C31 N1 O5 4.7(3)
C29 C20 N3 C32 177.0(2)
C35 C20 N3 C32 -3.0(3)
C29 C20 N3 C21 3.9(3)
C35 C20 N3 C21 -176.02(19)
